data_7226020
loop_
_publ_author_name
'Chen, Wenxian'
'Gao, Yi-fen'
'Gao, Pei-Yuan'
'Liu, Qiu-ping'
'Zhuang, Gui-lin'

_publ_section_title
;
 Ionothermal Synthesis, Magnetic Transformation and Hydration-Dehydration
 Properties of Co(II)-based Coordination Polymers
;
_journal_name_full 'RSC Adv.'
_journal_paper_doi 10.1039/C6RA14268K
_journal_year 2016
_chemical_formula_sum 'C28 H28 Co N6 O12'
_chemical_formula_weight 699.49
_chemical_name_systematic
; 
 ? 
;
_space_group_IT_number 14
_symmetry_cell_setting monoclinic
_symmetry_space_group_name_Hall '-P 2ybc'
_symmetry_space_group_name_H-M 'P 1 21/c 1'
_atom_sites_solution_hydrogens geom
_atom_sites_solution_primary direct
_atom_sites_solution_secondary difmap
_audit_creation_method SHELXL-97
_audit_update_record
;
2016-03-22 deposited with the CCDC.
2016-07-19 downloaded from the CCDC.
;
_cell_angle_alpha 90.00
_cell_angle_beta 103.328(3)
_cell_angle_gamma 90.00
_cell_formula_units_Z 4
_cell_length_a 14.5649(3)
_cell_length_b 14.1256(4)
_cell_length_c 15.1659(5)
_cell_measurement_temperature 173(2)
_cell_volume 3036.16(15)
_computing_cell_refinement 'CrysAlis RED, Oxford Diffraction Ltd.'
_computing_data_collection 'CrysAlis CCD, Oxford Diffraction Ltd.'
_computing_data_reduction 'CrysAlis RED, Oxford Diffraction Ltd.'
_computing_molecular_graphics 'SHELXS-97 (Sheldrick, 1990)'
_computing_publication_material 'SHELXL-97 (Sheldrick, 1997)'
_computing_structure_refinement 'SHELXL-97 (Sheldrick, 1997)'
_computing_structure_solution 'SHELXS-97 (Sheldrick, 1990)'
_diffrn_ambient_temperature 173(2)
_diffrn_measured_fraction_theta_full 0.996
_diffrn_measured_fraction_theta_max 0.996
_diffrn_measurement_device_type 'CrysAlis CCD, Oxford Diffraction Ltd.'
_diffrn_measurement_method 'phi and omega scans'
_diffrn_radiation_monochromator graphite
_diffrn_radiation_source 'fine-focus sealed tube'
_diffrn_radiation_type MoK\a
_diffrn_radiation_wavelength 0.71073
_diffrn_reflns_av_R_equivalents 0.0405
_diffrn_reflns_av_sigmaI/netI 0.0567
_diffrn_reflns_limit_h_max 17
_diffrn_reflns_limit_h_min -17
_diffrn_reflns_limit_k_max 17
_diffrn_reflns_limit_k_min -17
_diffrn_reflns_limit_l_max 18
_diffrn_reflns_limit_l_min -18
_diffrn_reflns_number 17689
_diffrn_reflns_theta_full 26.00
_diffrn_reflns_theta_max 26.00
_diffrn_reflns_theta_min 2.64
_exptl_absorpt_coefficient_mu 0.640
_exptl_absorpt_correction_T_max 0.9388
_exptl_absorpt_correction_T_min 0.9101
_exptl_absorpt_correction_type multi-scan
_exptl_absorpt_process_details 'CrysAlis RED'
_exptl_crystal_colour blue
_exptl_crystal_density_diffrn 1.530
_exptl_crystal_density_meas ?
_exptl_crystal_density_method 'not measured'
_exptl_crystal_description block
_exptl_crystal_F_000 1444
_exptl_crystal_size_max 0.15
_exptl_crystal_size_mid 0.10
_exptl_crystal_size_min 0.10
_refine_diff_density_max 0.804
_refine_diff_density_min -0.405
_refine_diff_density_rms 0.071
_refine_ls_extinction_method none
_refine_ls_goodness_of_fit_ref 0.988
_refine_ls_hydrogen_treatment mixed
_refine_ls_matrix_type full
_refine_ls_number_parameters 424
_refine_ls_number_reflns 5949
_refine_ls_number_restraints 0
_refine_ls_restrained_S_all 0.988
_refine_ls_R_factor_all 0.0816
_refine_ls_R_factor_gt 0.0507
_refine_ls_shift/su_max 0.024
_refine_ls_shift/su_mean 0.001
_refine_ls_structure_factor_coef Fsqd
_refine_ls_weighting_details 'calc w=1/[\s^2^(Fo^2^)+(0.0853P)^2^+0.0000P] where P=(Fo^2^+2Fc^2^)/3'
_refine_ls_weighting_scheme calc
_refine_ls_wR_factor_gt 0.1309
_refine_ls_wR_factor_ref 0.1402
_reflns_number_gt 4112
_reflns_number_total 5949
_reflns_threshold_expression >2sigma(I)
_cod_data_source_file c6ra14268k2.cif
_cod_data_source_block complex1
_cod_depositor_comments
;
The following automatic conversions were performed:

'_symmetry_cell_setting' value 'Monoclinic' changed to 'monoclinic'
according to
/usr/data/users/saulius/crontab/automatic-downloads/rss-feeds/RSC/lib/dictionaries/cif_core.dic
dictionary named 'cif_core.dic' version 2.4.2 from 2011-04-26.

'_exptl_crystal_density_meas' value 'not measured' was changed to '?'
- the value is perceived as not measured.

Automatic conversion script
Id: cif_fix_values 4268 2015-11-12 08:31:59Z antanas 
;
_cod_original_sg_symbol_H-M P2(1)/c
_cod_database_code 7226020

loop_
_symmetry_equiv_pos_as_xyz
'x, y, z'
'-x, y+1/2, -z+1/2'
'-x, -y, -z'
'x, -y-1/2, z-1/2'

loop_
_atom_site_label
_atom_site_type_symbol
_atom_site_fract_x
_atom_site_fract_y
_atom_site_fract_z
_atom_site_U_iso_or_equiv
_atom_site_adp_type
_atom_site_occupancy
_atom_site_symmetry_multiplicity
_atom_site_calc_flag
_atom_site_refinement_flags
Co1 Co -0.246282(17) -0.48883(2) 0.51786(2) 0.02752(8) Uani 1 1 d .
O1 O -0.33986(9) -0.39415(11) 0.53034(12) 0.0379(4) Uani 1 1 d .
O2 O -0.25810(10) -0.25932(12) 0.54361(13) 0.0458(5) Uani 1 1 d .
O3 O -0.66651(9) -0.40550(11) 0.49447(11) 0.0357(4) Uani 1 1 d .
O4 O -0.75373(10) -0.28476(13) 0.52272(14) 0.0507(5) Uani 1 1 d .
O5 O -0.43146(12) 0.02658(12) 0.60621(13) 0.0480(5) Uani 1 1 d .
O6 O -0.57122(12) 0.01181(12) 0.63029(13) 0.0511(5) Uani 1 1 d .
O7 O -0.17589(10) -0.55015(15) 0.73343(12) 0.0537(6) Uani 1 1 d .
O8 O -0.13167(10) -0.49465(13) 0.61304(13) 0.0482(5) Uani 1 1 d .
O9 O 0.17983(10) -0.52679(12) 0.57906(11) 0.0406(5) Uani 1 1 d .
O10 O 0.30236(10) -0.54689(14) 0.69541(13) 0.0506(5) Uani 1 1 d .
O11 O 0.23085(15) -0.51954(19) 0.99917(15) 0.0789(8) Uani 1 1 d .
O12 O 0.09155(13) -0.56292(15) 1.01229(13) 0.0610(6) Uani 1 1 d .
C1 C -0.42021(13) -0.25524(15) 0.54788(14) 0.0245(5) Uani 1 1 d .
C2 C -0.50465(13) -0.30463(15) 0.53136(14) 0.0235(5) Uani 1 1 d .
H4A H -0.5049 -0.3682 0.5152 0.028 Uiso 1 1 calc R
C3 C -0.58909(13) -0.26251(15) 0.53803(14) 0.0244(5) Uani 1 1 d .
C4 C -0.58860(14) -0.16793(16) 0.56343(15) 0.0284(5) Uani 1 1 d .
H3A H -0.6438 -0.1379 0.5690 0.034 Uiso 1 1 calc R
C5 C -0.50373(15) -0.11986(15) 0.58014(14) 0.0286(6) Uani 1 1 d .
C6 C -0.42079(14) -0.16093(16) 0.57086(15) 0.0291(6) Uani 1 1 d .
H6A H -0.3657 -0.1254 0.5800 0.035 Uiso 1 1 calc R
C7 C -0.33051(14) -0.30490(16) 0.54006(15) 0.0296(6) Uani 1 1 d .
C8 C -0.67856(14) -0.32024(17) 0.51691(15) 0.0295(6) Uani 1 1 d .
C9 C -0.01258(14) -0.53269(15) 0.73825(15) 0.0276(5) Uani 1 1 d .
C10 C 0.05340(14) -0.53089(15) 0.68508(15) 0.0263(5) Uani 1 1 d .
H12A H 0.0327 -0.5262 0.6225 0.032 Uiso 1 1 calc R
C11 C 0.14861(13) -0.53585(15) 0.72298(16) 0.0273(5) Uani 1 1 d .
C12 C 0.18035(15) -0.53799(16) 0.81560(16) 0.0324(6) Uani 1 1 d .
H14A H 0.2446 -0.5386 0.8424 0.039 Uiso 1 1 calc R
C13 C 0.11401(15) -0.53916(16) 0.86802(16) 0.0325(6) Uani 1 1 d .
C14 C 0.01782(15) -0.53776(16) 0.83140(16) 0.0318(6) Uani 1 1 d .
H11A H -0.0250 -0.5402 0.8683 0.038 Uiso 1 1 calc R
C15 C -0.11782(14) -0.52539(16) 0.69143(16) 0.0304(6) Uani 1 1 d .
C16 C 0.21963(13) -0.53733(15) 0.66144(16) 0.0264(5) Uani 1 1 d .
C17 C -0.2282(2) 0.2061(2) 0.7024(3) 0.1125(14) Uani 1 1 d .
H17A H -0.1805 0.1591 0.7232 0.169 Uiso 1 1 calc R
H17B H -0.2020 0.2680 0.7174 0.169 Uiso 1 1 calc R
H17C H -0.2506 0.2010 0.6379 0.169 Uiso 1 1 calc R
C18 C -0.30332(17) 0.19176(19) 0.7442(2) 0.0517(8) Uani 1 1 d .
H18A H -0.2794 0.1948 0.8093 0.062 Uiso 1 1 calc R
H18B H -0.3283 0.1286 0.7294 0.062 Uiso 1 1 calc R
C19 C -0.37231(14) 0.35246(17) 0.70264(15) 0.0315(6) Uani 1 1 d .
H19A H -0.3157 0.3843 0.7062 0.038 Uiso 1 1 calc R
C20 C -0.47501(14) 0.24080(17) 0.70673(16) 0.0346(6) Uani 1 1 d .
H20A H -0.5011 0.1819 0.7134 0.041 Uiso 1 1 calc R
C21 C -0.52236(14) 0.32232(16) 0.68456(15) 0.0317(6) Uani 1 1 d .
H21A H -0.5874 0.3304 0.6732 0.038 Uiso 1 1 calc R
C22 C -0.47877(17) 0.48875(16) 0.65352(18) 0.0393(6) Uani 1 1 d .
H22A H -0.4210 0.5231 0.6576 0.059 Uiso 1 1 calc R
H22B H -0.5143 0.5178 0.6923 0.059 Uiso 1 1 calc R
H22C H -0.5151 0.4898 0.5921 0.059 Uiso 1 1 calc R
C23 C 0.2714(2) 0.3286(4) 1.1999(3) 0.1102(17) Uani 1 1 d .
H23A H 0.3174 0.3456 1.2537 0.165 Uiso 1 1 calc R
H23B H 0.2606 0.3815 1.1589 0.165 Uiso 1 1 calc R
H23C H 0.2941 0.2758 1.1712 0.165 Uiso 1 1 calc R
C24 C 0.1956(3) 0.3065(4) 1.2204(4) 0.130(2) Uani 1 1 d .
H24A H 0.1780 0.3604 1.2526 0.157 Uiso 1 1 calc R
H24B H 0.2110 0.2557 1.2644 0.157 Uiso 1 1 calc R
C25 C 0.0249(2) 0.2833(2) 1.1709(2) 0.0696(9) Uani 1 1 d .
H25A H 0.0067 0.3046 1.2224 0.084 Uiso 1 1 calc R
C26 C 0.11460(17) 0.24157(18) 1.08007(18) 0.0430(7) Uani 1 1 d .
H26A H 0.1661 0.2305 1.0550 0.052 Uiso 1 1 calc R
C27 C -0.0328(2) 0.2517(2) 1.0952(3) 0.0753(11) Uani 1 1 d .
H27A H -0.0984 0.2503 1.0823 0.090 Uiso 1 1 calc R
C28 C -0.0149(2) 0.1853(3) 0.9500(3) 0.1085(14) Uani 1 1 d .
H28A H -0.0822 0.1790 0.9394 0.163 Uiso 1 1 calc R
H28B H 0.0126 0.1245 0.9443 0.163 Uiso 1 1 calc R
H28C H 0.0004 0.2281 0.9064 0.163 Uiso 1 1 calc R
N1 N -0.50271(14) -0.02026(14) 0.60748(14) 0.0367(5) Uani 1 1 d .
N2 N 0.14845(16) -0.54018(17) 0.96728(15) 0.0494(6) Uani 1 1 d .
N3 N -0.38126(12) 0.26090(13) 0.71763(13) 0.0317(5) Uani 1 1 d .
N4 N -0.45724(11) 0.39099(13) 0.68185(12) 0.0284(5) Uani 1 1 d .
N5 N 0.02265(14) 0.22255(16) 1.04209(18) 0.0563(7) Uani 1 1 d .
N6 N 0.1157(2) 0.27909(18) 1.1600(2) 0.0692(9) Uani 1 1 d .

loop_
_atom_site_aniso_label
_atom_site_aniso_U_11
_atom_site_aniso_U_22
_atom_site_aniso_U_33
_atom_site_aniso_U_23
_atom_site_aniso_U_13
_atom_site_aniso_U_12
Co1 0.01378(11) 0.03587(17) 0.03351(15) 0.00123(14) 0.00669(10) 0.00029(11)
O1 0.0234(7) 0.0387(9) 0.0538(10) -0.0044(8) 0.0138(7) 0.0024(6)
O2 0.0262(7) 0.0491(10) 0.0649(12) -0.0063(9) 0.0165(7) -0.0075(7)
O3 0.0245(7) 0.0334(9) 0.0511(10) -0.0022(8) 0.0125(7) -0.0047(6)
O4 0.0210(7) 0.0554(11) 0.0764(13) -0.0121(10) 0.0126(8) 0.0039(7)
O5 0.0547(10) 0.0325(9) 0.0514(12) -0.0061(8) 0.0011(9) -0.0085(8)
O6 0.0577(10) 0.0410(10) 0.0552(12) -0.0121(9) 0.0141(9) 0.0108(8)
O7 0.0278(8) 0.0885(14) 0.0477(11) -0.0029(10) 0.0143(7) -0.0126(8)
O8 0.0199(7) 0.0713(13) 0.0490(11) 0.0129(10) -0.0007(7) -0.0020(7)
O9 0.0272(7) 0.0575(11) 0.0408(9) 0.0055(8) 0.0153(7) -0.0017(7)
O10 0.0237(7) 0.0730(13) 0.0549(12) -0.0077(10) 0.0086(7) 0.0079(8)
O11 0.0563(12) 0.129(2) 0.0407(12) -0.0047(13) -0.0108(10) -0.0060(12)
O12 0.0672(11) 0.0824(14) 0.0352(10) 0.0155(10) 0.0159(9) 0.0141(10)
C1 0.0264(9) 0.0300(12) 0.0175(10) 0.0008(9) 0.0058(8) 0.0011(8)
C2 0.0245(9) 0.0264(11) 0.0193(10) -0.0010(9) 0.0046(8) 0.0002(8)
C3 0.0253(9) 0.0310(12) 0.0166(10) 0.0029(9) 0.0043(8) 0.0022(8)
C4 0.0247(9) 0.0360(13) 0.0244(11) 0.0001(10) 0.0051(8) 0.0046(9)
C5 0.0366(11) 0.0251(11) 0.0209(11) -0.0023(9) 0.0000(9) 0.0021(9)
C6 0.0258(10) 0.0330(12) 0.0256(12) 0.0010(10) 0.0000(9) -0.0044(9)
C7 0.0253(10) 0.0395(13) 0.0240(11) -0.0009(10) 0.0058(8) 0.0013(9)
C8 0.0264(10) 0.0385(13) 0.0242(11) 0.0021(10) 0.0070(9) 0.0025(9)
C9 0.0244(9) 0.0273(12) 0.0313(12) 0.0001(10) 0.0067(9) -0.0009(8)
C10 0.0278(10) 0.0236(11) 0.0274(12) 0.0006(9) 0.0064(9) 0.0002(8)
C11 0.0217(9) 0.0237(11) 0.0357(12) -0.0003(10) 0.0048(9) 0.0001(8)
C12 0.0274(10) 0.0329(13) 0.0334(13) 0.0025(11) -0.0001(9) 0.0046(9)
C13 0.0347(11) 0.0328(13) 0.0269(12) 0.0043(10) 0.0005(10) 0.0041(9)
C14 0.0351(11) 0.0307(13) 0.0321(12) 0.0021(10) 0.0129(9) -0.0009(9)
C15 0.0252(9) 0.0334(12) 0.0353(12) -0.0081(11) 0.0124(9) -0.0061(9)
C16 0.0219(9) 0.0205(11) 0.0350(13) -0.0035(10) 0.0029(9) -0.0001(8)
C17 0.0820(17) 0.076(2) 0.207(4) 0.069(2) 0.089(2) 0.0519(16)
C18 0.0427(13) 0.0404(15) 0.069(2) 0.0165(14) 0.0058(13) 0.0121(11)
C19 0.0262(10) 0.0368(13) 0.0307(12) 0.0022(11) 0.0050(9) -0.0040(9)
C20 0.0297(10) 0.0343(13) 0.0409(14) 0.0026(11) 0.0106(10) -0.0086(9)
C21 0.0241(9) 0.0378(13) 0.0337(12) -0.0006(11) 0.0079(9) -0.0044(9)
C22 0.0452(12) 0.0328(13) 0.0412(14) 0.0074(11) 0.0126(11) 0.0072(10)
C23 0.0539(18) 0.187(5) 0.087(3) -0.035(3) 0.0093(19) -0.030(2)
C24 0.105(3) 0.126(4) 0.158(5) -0.026(4) 0.026(3) -0.017(3)
C25 0.0756(16) 0.078(2) 0.0710(19) -0.0053(17) 0.0484(14) 0.0035(16)
C26 0.0487(13) 0.0382(14) 0.0452(15) -0.0008(12) 0.0175(11) 0.0064(11)
C27 0.0668(17) 0.058(2) 0.114(3) -0.0001(19) 0.0469(18) 0.0045(15)
C28 0.0523(18) 0.132(3) 0.139(3) -0.104(2) 0.0168(18) -0.0217(18)
N1 0.0471(11) 0.0319(11) 0.0252(10) -0.0024(9) -0.0040(9) 0.0043(9)
N2 0.0567(13) 0.0590(15) 0.0303(12) 0.0047(11) 0.0057(10) 0.0136(11)
N3 0.0296(9) 0.0322(11) 0.0329(11) 0.0067(9) 0.0064(8) 0.0012(8)
N4 0.0290(8) 0.0290(10) 0.0280(10) -0.0007(8) 0.0083(7) 0.0003(7)
N5 0.0497(11) 0.0429(13) 0.0865(17) -0.0018(12) 0.0368(11) 0.0031(10)
N6 0.0863(18) 0.0467(15) 0.0675(19) -0.0060(14) 0.0030(15) -0.0040(13)

loop_
_atom_type_symbol
_atom_type_description
_atom_type_scat_dispersion_real
_atom_type_scat_dispersion_imag
_atom_type_scat_source
C C 0.0033 0.0016 'International Tables Vol C Tables 4.2.6.8 and 6.1.1.4'
H H 0.0000 0.0000 'International Tables Vol C Tables 4.2.6.8 and 6.1.1.4'
N N 0.0061 0.0033 'International Tables Vol C Tables 4.2.6.8 and 6.1.1.4'
O O 0.0106 0.0060 'International Tables Vol C Tables 4.2.6.8 and 6.1.1.4'
Co Co 0.3494 0.9721 'International Tables Vol C Tables 4.2.6.8 and 6.1.1.4'

loop_
_geom_angle_atom_site_label_1
_geom_angle_atom_site_label_2
_geom_angle_atom_site_label_3
_geom_angle
_geom_angle_site_symmetry_1
_geom_angle_site_symmetry_3
O8 Co1 O3 118.08(7) . 3_446
O8 Co1 O1 117.23(7) . .
O3 Co1 O1 94.61(6) 3_446 .
O8 Co1 O9 94.26(7) . 3_546
O3 Co1 O9 116.23(7) 3_446 3_546
O1 Co1 O9 118.37(7) . 3_546
C7 O1 Co1 129.21(13) . .
C8 O3 Co1 128.69(13) . 3_446
C15 O8 Co1 130.62(14) . .
C16 O9 Co1 124.50(14) . 3_546
C6 C1 C2 118.41(19) . .
C6 C1 C7 121.64(18) . .
C2 C1 C7 119.96(19) . .
C1 C2 C3 122.3(2) . .
C4 C3 C2 118.90(18) . .
C4 C3 C8 121.85(18) . .
C2 C3 C8 119.25(19) . .
C5 C4 C3 118.05(19) . .
C6 C5 C4 122.9(2) . .
C6 C5 N1 118.79(19) . .
C4 C5 N1 118.28(19) . .
C5 C6 C1 119.36(19) . .
O2 C7 O1 126.4(2) . .
O2 C7 C1 120.2(2) . .
O1 C7 C1 113.42(18) . .
O4 C8 O3 125.9(2) . .
O4 C8 C3 120.4(2) . .
O3 C8 C3 113.72(17) . .
C14 C9 C10 119.52(19) . .
C14 C9 C15 121.8(2) . .
C10 C9 C15 118.7(2) . .
C11 C10 C9 121.5(2) . .
C12 C11 C10 119.8(2) . .
C12 C11 C16 120.20(18) . .
C10 C11 C16 120.0(2) . .
C11 C12 C13 118.17(19) . .
C14 C13 C12 123.0(2) . .
C14 C13 N2 119.0(2) . .
C12 C13 N2 117.92(19) . .
C9 C14 C13 117.9(2) . .
O7 C15 O8 128.5(2) . .
O7 C15 C9 118.5(2) . .
O8 C15 C9 113.05(19) . .
O10 C16 O9 128.6(2) . .
O10 C16 C11 119.1(2) . .
O9 C16 C11 112.26(17) . .
C17 C18 N3 114.3(2) . .
N4 C19 N3 108.62(18) . .
C21 C20 N3 107.0(2) . .
C20 C21 N4 107.25(18) . .
C23 C24 N6 124.6(5) . .
C27 C25 N6 108.4(3) . .
N6 C26 N5 105.7(2) . .
N5 C27 C25 105.9(3) . .
O6 N1 O5 123.5(2) . .
O6 N1 C5 118.8(2) . .
O5 N1 C5 117.6(2) . .
O11 N2 O12 124.6(2) . .
O11 N2 C13 118.3(2) . .
O12 N2 C13 117.1(2) . .
C19 N3 C20 108.49(18) . .
C19 N3 C18 126.21(18) . .
C20 N3 C18 125.3(2) . .
C19 N4 C21 108.61(19) . .
C19 N4 C22 125.88(19) . .
C21 N4 C22 125.34(18) . .
C27 N5 C26 111.1(3) . .
C27 N5 C28 122.6(3) . .
C26 N5 C28 125.9(2) . .
C26 N6 C24 124.1(3) . .
C26 N6 C25 108.7(3) . .
C24 N6 C25 127.2(4) . .

loop_
_geom_bond_atom_site_label_1
_geom_bond_atom_site_label_2
_geom_bond_distance
_geom_bond_site_symmetry_2
Co1 O8 1.9407(16) .
Co1 O3 1.9407(15) 3_446
Co1 O1 1.9497(15) .
Co1 O9 1.9498(17) 3_546
O1 C7 1.273(3) .
O2 C7 1.226(3) .
O3 C8 1.275(3) .
O3 Co1 1.9407(15) 3_446
O4 C8 1.226(3) .
O5 N1 1.234(3) .
O6 N1 1.216(3) .
O7 C15 1.221(3) .
O8 C15 1.238(3) .
O9 C16 1.259(3) .
O9 Co1 1.9498(17) 3_546
O10 C16 1.204(2) .
O11 N2 1.221(3) .
O12 N2 1.232(3) .
C1 C6 1.378(3) .
C1 C2 1.386(3) .
C1 C7 1.511(3) .
C2 C3 1.391(3) .
C3 C4 1.390(3) .
C3 C8 1.508(3) .
C4 C5 1.382(3) .
C5 C6 1.376(3) .
C5 N1 1.466(3) .
C9 C14 1.382(3) .
C9 C10 1.390(3) .
C9 C15 1.537(3) .
C10 C11 1.375(3) .
C11 C12 1.374(3) .
C11 C16 1.545(3) .
C12 C13 1.386(3) .
C13 C14 1.383(3) .
C13 N2 1.473(3) .
C17 C18 1.399(4) .
C18 N3 1.481(3) .
C19 N4 1.321(3) .
C19 N3 1.325(3) .
C20 C21 1.345(3) .
C20 N3 1.367(3) .
C21 N4 1.364(3) .
C22 N4 1.459(3) .
C23 C24 1.254(6) .
C24 N6 1.361(5) .
C25 C27 1.334(5) .
C25 N6 1.371(4) .
C26 N6 1.320(4) .
C26 N5 1.357(3) .
C27 N5 1.331(4) .
C28 N5 1.475(4) .
